data_7001703
loop_
_publ_author_name
'Teo, Peili'
'Koh, L. L.'
'Hor, T. S. Andy'

_publ_section_title
;
 Na+ and Ca2+ ion selective pyridylcarboxylate rings of Pd(II) and
 Pt(II)
;
_journal_issue 29
_journal_name_full 'Dalton Transactions'
_journal_page_first 5637
_journal_paper_doi 10.1039/b821379h
_journal_year 2009
_chemical_formula_sum 'C90 H74 Ca Cl6 F12 Fe2 N2 O16 P4 Pd2 S4'
_chemical_formula_weight 2496.91
_chemical_name_systematic
;
?
;
_space_group_IT_number 56
_symmetry_cell_setting orthorhombic
_symmetry_space_group_name_Hall '-P 2ab 2ac'
_symmetry_space_group_name_H-M 'P c c n'
_atom_sites_solution_hydrogens geom
_atom_sites_solution_primary direct
_atom_sites_solution_secondary difmap
_audit_creation_method SHELXL-97
_cell_angle_alpha 90.00
_cell_angle_beta 90.00
_cell_angle_gamma 90.00
_cell_formula_units_Z 4
_cell_length_a 25.533(17)
_cell_length_b 19.872(13)
_cell_length_c 21.352(14)
_cell_measurement_reflns_used 169
_cell_measurement_temperature 223(2)
_cell_measurement_theta_max 16.30
_cell_measurement_theta_min 5.74
_cell_volume 10834(12)
_computing_cell_refinement 'Bruker SMART'
_computing_data_collection 'Bruker SMART'
_computing_data_reduction 'Bruker SAINT'
_computing_molecular_graphics 'Bruker SHELXTL'
_computing_publication_material 'Bruker SHELXTL'
_computing_structure_refinement 'SHELXL-97 (Sheldrick, 1997)'
_computing_structure_solution 'SHELXS-97 (Sheldrick, 1990)'
_diffrn_ambient_temperature 223(2)
_diffrn_measured_fraction_theta_full 0.999
_diffrn_measured_fraction_theta_max 0.999
_diffrn_measurement_device_type 'CCD area detector'
_diffrn_measurement_method 'phi and omega scans'
_diffrn_radiation_monochromator graphite
_diffrn_radiation_source 'fine-focus sealed tube'
_diffrn_radiation_type MoK\a
_diffrn_radiation_wavelength 0.71073
_diffrn_reflns_av_R_equivalents 0.1229
_diffrn_reflns_av_sigmaI/netI 0.0712
_diffrn_reflns_limit_h_max 30
_diffrn_reflns_limit_h_min -29
_diffrn_reflns_limit_k_max 23
_diffrn_reflns_limit_k_min -23
_diffrn_reflns_limit_l_max 23
_diffrn_reflns_limit_l_min -25
_diffrn_reflns_number 74964
_diffrn_reflns_theta_full 25.00
_diffrn_reflns_theta_max 25.00
_diffrn_reflns_theta_min 1.61
_exptl_absorpt_coefficient_mu 1.000
_exptl_absorpt_correction_T_max 0.9424
_exptl_absorpt_correction_T_min 0.8251
_exptl_absorpt_correction_type multi-scan
_exptl_absorpt_process_details 'Sadabs, (Sheldrick 2001)'
_exptl_crystal_colour Yellow
_exptl_crystal_density_diffrn 1.531
_exptl_crystal_density_meas ?
_exptl_crystal_density_method .
_exptl_crystal_description Block
_exptl_crystal_F_000 5016
_exptl_crystal_size_max 0.20
_exptl_crystal_size_mid 0.08
_exptl_crystal_size_min 0.06
_refine_diff_density_max 3.338
_refine_diff_density_min -1.951
_refine_diff_density_rms 0.205
_refine_ls_extinction_method none
_refine_ls_goodness_of_fit_ref 1.136
_refine_ls_hydrogen_treatment mixed
_refine_ls_matrix_type full
_refine_ls_number_parameters 587
_refine_ls_number_reflns 9545
_refine_ls_number_restraints 29
_refine_ls_restrained_S_all 1.135
_refine_ls_R_factor_all 0.1864
_refine_ls_R_factor_gt 0.1573
_refine_ls_shift/su_max 0.032
_refine_ls_shift/su_mean 0.002
_refine_ls_structure_factor_coef Fsqd
_refine_ls_weighting_details 'calc w=1/[\s^2^(Fo^2^)+(0.1363P)^2^+304.3844P] where P=(Fo^2^+2Fc^2^)/3'
_refine_ls_weighting_scheme calc
_refine_ls_wR_factor_gt 0.3712
_refine_ls_wR_factor_ref 0.3872
_reflns_number_gt 7206
_reflns_number_total 9545
_reflns_threshold_expression >2sigma(I)
_cod_data_source_file b821379h.txt
_cod_data_source_block 7511b
_cod_depositor_comments
;
The following automatic conversions were performed:
'_symmetry_cell_setting' value 'Orthorhombic' changed to 'orthorhombic'
according to '/home/saulius/struct/CIF-dictionaries/cif_core.dic'
dictionary named 'cif_core.dic' version 2.4.1 from
2010-06-29.

'_exptl_absorpt_correction_type' value 'Multi-scan' changed
to 'multi-scan' according to
'/home/saulius/struct/CIF-dictionaries/cif_core.dic' dictionary named
'cif_core.dic' version 2.4.1 from 2010-06-29.

Automatic conversion script
Id: cif_fix_enum 1527 2010-12-29 10:47:43Z saulius 
;
_cod_original_sg_symbol_H-M Pccn
_cod_database_code 7001703

loop_
_symmetry_equiv_pos_as_xyz
'x, y, z'
'-x+1/2, -y+1/2, z'
'-x, y+1/2, -z+1/2'
'x+1/2, -y, -z+1/2'
'-x, -y, -z'
'x-1/2, y-1/2, -z'
'x, -y-1/2, z-1/2'
'-x-1/2, y, z-1/2'

loop_
_atom_site_label
_atom_site_type_symbol
_atom_site_fract_x
_atom_site_fract_y
_atom_site_fract_z
_atom_site_U_iso_or_equiv
_atom_site_adp_type
_atom_site_occupancy
_atom_site_symmetry_multiplicity
_atom_site_calc_flag
_atom_site_refinement_flags
_atom_site_disorder_assembly
_atom_site_disorder_group
C21 C 0.2200(12) 0.3526(13) 0.8738(15) 0.26(3) Uiso 1 1 d D . .
H21 H 0.2467 0.3576 0.9065 0.308 Uiso 1 1 calc R . .
Cl3 Cl 0.1882(12) 0.2743(12) 0.8692(12) 0.44(2) Uani 1 1 d D . .
Cl2 Cl 0.2404(7) 0.3640(16) 0.7964(9) 0.44(2) Uani 1 1 d D . .
Cl1 Cl 0.1660(6) 0.4061(16) 0.8781(10) 0.397(17) Uani 1 1 d D . .
S2 S 0.3146(4) 0.3432(7) 0.0379(6) 0.160(4) Uani 1 1 d DU . .
O6 O 0.3557(8) 0.3895(13) 0.0567(12) 0.192(7) Uani 1 1 d D . .
O7 O 0.3060(10) 0.3410(15) -0.0287(8) 0.192(7) Uani 1 1 d D . .
O8 O 0.3141(11) 0.2871(11) 0.0789(13) 0.192(7) Uani 1 1 d DU . .
C20 C 0.2573(8) 0.3892(11) 0.0632(11) 0.355(14) Uiso 1 1 d D . .
F4 F 0.2606(14) 0.4027(19) 0.1231(12) 0.355(14) Uiso 1 1 d D . .
F5 F 0.2542(14) 0.4463(13) 0.0303(18) 0.355(14) Uiso 1 1 d D . .
F6 F 0.2148(8) 0.3527(19) 0.0516(19) 0.355(14) Uiso 1 1 d D . .
Pd1 Pd 0.60018(4) 0.22873(5) 0.14948(6) 0.0378(4) Uani 1 1 d . . .
Fe2 Fe 0.44176(8) 0.25165(11) 0.22139(11) 0.0422(6) Uani 1 1 d . . .
Ca1 Ca 0.7500 0.2500 0.3166(3) 0.0535(13) Uani 1 2 d S . .
P1 P 0.54448(14) 0.14492(18) 0.18725(19) 0.0359(9) Uani 1 1 d . . .
P2 P 0.54126(14) 0.31472(18) 0.13015(17) 0.0323(8) Uani 1 1 d . . .
N1 N 0.8406(5) 0.2093(6) 0.1062(7) 0.048(4) Uani 1 1 d . . .
O1 O 0.6540(4) 0.1499(5) 0.1610(6) 0.054(3) Uani 1 1 d . . .
O2 O 0.6896(5) 0.2120(7) 0.2416(7) 0.070(4) Uani 1 1 d . . .
C1 C 0.8307(8) 0.2185(9) 0.0440(10) 0.063(5) Uani 1 1 d . . .
H1 H 0.8499 0.2494 0.0207 0.076 Uiso 1 1 calc R . .
C2 C 0.7898(8) 0.1791(11) 0.0152(14) 0.091(9) Uani 1 1 d . . .
H2 H 0.7813 0.1860 -0.0267 0.110 Uiso 1 1 calc R . .
C3 C 0.7632(7) 0.1310(11) 0.0497(14) 0.080(7) Uani 1 1 d . . .
H3 H 0.7378 0.1046 0.0305 0.096 Uiso 1 1 calc R . .
C4 C 0.8128(5) 0.1624(8) 0.1409(10) 0.052(4) Uani 1 1 d . . .
H4 H 0.8202 0.1583 0.1833 0.062 Uiso 1 1 calc R . .
C5 C 0.7746(6) 0.1215(8) 0.1153(14) 0.077(8) Uani 1 1 d . . .
C6 C 0.7451(8) 0.0674(9) 0.1557(15) 0.095(9) Uani 1 1 d . . .
H6A H 0.7686 0.0301 0.1642 0.113 Uiso 1 1 calc R . .
H6B H 0.7155 0.0502 0.1322 0.113 Uiso 1 1 calc R . .
C7 C 0.7245(8) 0.0984(11) 0.2214(14) 0.094(9) Uani 1 1 d . . .
H7A H 0.7059 0.0639 0.2444 0.113 Uiso 1 1 calc R . .
H7B H 0.7543 0.1123 0.2464 0.113 Uiso 1 1 calc R . .
C8 C 0.6877(5) 0.1598(9) 0.2108(11) 0.061(6) Uani 1 1 d . . .
C9 C 0.4757(6) 0.1583(7) 0.2020(7) 0.036(3) Uani 1 1 d . . .
C10 C 0.4372(6) 0.1755(8) 0.1504(10) 0.056(5) Uani 1 1 d . . .
H10 H 0.4440 0.1800 0.1054 0.067 Uiso 1 1 calc R . .
C11 C 0.3880(6) 0.1820(10) 0.1832(12) 0.068(6) Uani 1 1 d . . .
H11 H 0.3549 0.1945 0.1632 0.082 Uiso 1 1 calc R . .
C12 C 0.3942(7) 0.1708(9) 0.2493(13) 0.078(7) Uani 1 1 d . . .
H12 H 0.3661 0.1733 0.2805 0.094 Uiso 1 1 calc R . .
C13 C 0.4500(6) 0.1559(8) 0.2631(8) 0.048(4) Uani 1 1 d . . .
H13 H 0.4658 0.1450 0.3037 0.057 Uiso 1 1 calc R . .
C14 C 0.4888(6) 0.3281(7) 0.1893(8) 0.041(4) Uani 1 1 d . . .
C15 C 0.4935(6) 0.3221(8) 0.2566(8) 0.046(4) Uani 1 1 d . . .
H15 H 0.5259 0.3117 0.2792 0.055 Uiso 1 1 calc R . .
C16 C 0.4426(7) 0.3354(8) 0.2859(8) 0.048(4) Uani 1 1 d . . .
H16 H 0.4339 0.3350 0.3306 0.058 Uiso 1 1 calc R . .
C17 C 0.4092(6) 0.3486(8) 0.2354(8) 0.052(4) Uani 1 1 d . . .
H17 H 0.3715 0.3563 0.2404 0.062 Uiso 1 1 calc R . .
C18 C 0.4348(6) 0.3438(8) 0.1735(8) 0.046(4) Uani 1 1 d . . .
H18 H 0.4196 0.3523 0.1321 0.055 Uiso 1 1 calc R . .
C1A C 0.5432(6) 0.0700(7) 0.1334(7) 0.039(3) Uani 1 1 d . . .
C2A C 0.5796(6) 0.0612(8) 0.0820(9) 0.054(4) Uani 1 1 d . . .
H2A H 0.6045 0.0942 0.0740 0.065 Uiso 1 1 calc R . .
C3A C 0.5779(7) 0.0037(9) 0.0442(10) 0.063(5) Uani 1 1 d . . .
H3A H 0.6025 -0.0014 0.0124 0.075 Uiso 1 1 calc R . .
C4A C 0.5395(8) -0.0470(9) 0.0533(11) 0.067(5) Uani 1 1 d . . .
H4A H 0.5386 -0.0849 0.0279 0.080 Uiso 1 1 calc R . .
C5A C 0.5037(7) -0.0384(9) 0.1008(9) 0.054(4) Uani 1 1 d . . .
H5A H 0.4782 -0.0710 0.1077 0.064 Uiso 1 1 calc R . .
C6A C 0.5052(6) 0.0201(8) 0.1396(8) 0.045(4) Uani 1 1 d . . .
H6A1 H 0.4797 0.0252 0.1704 0.054 Uiso 1 1 calc R . .
C1B C 0.5700(6) 0.1158(8) 0.2642(7) 0.041(4) Uani 1 1 d . . .
C2B C 0.5849(7) 0.1649(8) 0.3138(7) 0.050(4) Uani 1 1 d . . .
H2B H 0.5807 0.2106 0.3058 0.060 Uiso 1 1 calc R . .
C3B C 0.6049(7) 0.1452(10) 0.3711(8) 0.059(5) Uani 1 1 d . . .
H3B H 0.6127 0.1774 0.4013 0.071 Uiso 1 1 calc R . .
C4B C 0.6132(9) 0.0775(11) 0.3836(9) 0.077(6) Uani 1 1 d . . .
H4B H 0.6258 0.0648 0.4227 0.092 Uiso 1 1 calc R . .
C5B C 0.6030(11) 0.0273(10) 0.3381(9) 0.091(9) Uani 1 1 d . . .
H5B H 0.6107 -0.0175 0.3464 0.109 Uiso 1 1 calc R . .
C6B C 0.5808(10) 0.0463(10) 0.2792(10) 0.076(6) Uani 1 1 d . . .
H6B1 H 0.5731 0.0131 0.2499 0.091 Uiso 1 1 calc R . .
C1C C 0.5119(5) 0.3029(7) 0.0486(7) 0.034(3) Uani 1 1 d . . .
C2C C 0.4785(6) 0.3536(7) 0.0238(7) 0.042(4) Uani 1 1 d . . .
H2C H 0.4723 0.3934 0.0455 0.050 Uiso 1 1 calc R . .
C3C C 0.4556(8) 0.3416(10) -0.0340(9) 0.065(5) Uani 1 1 d . . .
H3C H 0.4325 0.3737 -0.0497 0.078 Uiso 1 1 calc R . .
C4C C 0.4656(8) 0.2820(10) -0.0715(9) 0.064(5) Uani 1 1 d . . .
H4C H 0.4501 0.2759 -0.1106 0.077 Uiso 1 1 calc R . .
C5C C 0.5003(9) 0.2334(10) -0.0453(10) 0.072(6) Uani 1 1 d . . .
H5C H 0.5079 0.1942 -0.0673 0.087 Uiso 1 1 calc R . .
C6C C 0.5230(6) 0.2443(8) 0.0136(8) 0.049(4) Uani 1 1 d . . .
H6C H 0.5458 0.2123 0.0299 0.059 Uiso 1 1 calc R . .
C1D C 0.5714(5) 0.4016(7) 0.1276(7) 0.036(3) Uani 1 1 d . . .
C2D C 0.5917(6) 0.4281(8) 0.0686(9) 0.049(4) Uani 1 1 d . . .
H2D H 0.5869 0.4047 0.0314 0.058 Uiso 1 1 calc R . .
C3D C 0.6193(7) 0.4907(8) 0.0694(9) 0.057(5) Uani 1 1 d . . .
H3D H 0.6315 0.5094 0.0323 0.068 Uiso 1 1 calc R . .
C4D C 0.6279(6) 0.5234(8) 0.1266(10) 0.057(5) Uani 1 1 d . . .
H4D H 0.6461 0.5640 0.1266 0.068 Uiso 1 1 calc R . .
C5D C 0.6099(6) 0.4972(8) 0.1844(9) 0.049(4) Uani 1 1 d . . .
H5D H 0.6155 0.5206 0.2216 0.059 Uiso 1 1 calc R . .
C6D C 0.5832(6) 0.4348(8) 0.1847(8) 0.045(4) Uani 1 1 d . . .
H6D H 0.5733 0.4155 0.2226 0.054 Uiso 1 1 calc R . .
S1 S 0.64769(18) 0.3507(3) 0.3799(3) 0.0737(16) Uani 1 1 d . . .
O3 O 0.6965(5) 0.3160(7) 0.3813(7) 0.078(4) Uani 1 1 d . . .
O4 O 0.6185(8) 0.3414(10) 0.3231(13) 0.154(10) Uani 1 1 d . . .
O5 O 0.6202(9) 0.3463(10) 0.4414(13) 0.159(11) Uani 1 1 d . . .
C19 C 0.6659(9) 0.4434(11) 0.3805(12) 0.075(6) Uani 1 1 d . . .
F1 F 0.6243(6) 0.4828(6) 0.3765(9) 0.120(6) Uani 1 1 d . . .
F2 F 0.6925(6) 0.4579(7) 0.3271(9) 0.125(6) Uani 1 1 d . . .
F3 F 0.6907(8) 0.4604(9) 0.4318(8) 0.135(6) Uani 1 1 d . . .

loop_
_atom_site_aniso_label
_atom_site_aniso_U_11
_atom_site_aniso_U_22
_atom_site_aniso_U_33
_atom_site_aniso_U_23
_atom_site_aniso_U_13
_atom_site_aniso_U_12
Cl3 0.56(4) 0.38(3) 0.37(3) 0.08(3) -0.25(3) -0.27(4)
Cl2 0.182(16) 0.94(7) 0.210(17) -0.06(3) -0.032(14) 0.08(3)
Cl1 0.120(11) 0.73(5) 0.35(3) -0.14(3) -0.076(14) 0.05(2)
S2 0.124(7) 0.213(12) 0.144(9) 0.008(8) -0.036(7) -0.037(8)
O6 0.185(15) 0.234(18) 0.157(13) 0.054(13) -0.070(12) -0.037(13)
O7 0.185(15) 0.234(18) 0.157(13) 0.054(13) -0.070(12) -0.037(13)
O8 0.185(15) 0.234(18) 0.157(13) 0.054(13) -0.070(12) -0.037(13)
Pd1 0.0231(5) 0.0291(6) 0.0613(8) 0.0082(5) -0.0030(5) 0.0001(4)
Fe2 0.0282(10) 0.0390(11) 0.0594(15) 0.0098(10) 0.0028(10) 0.0008(9)
Ca1 0.025(2) 0.071(3) 0.064(3) 0.000 0.000 -0.006(2)
P1 0.0273(18) 0.0325(19) 0.048(2) 0.0081(17) -0.0081(17) -0.0041(15)
P2 0.0305(18) 0.0302(18) 0.036(2) 0.0051(15) 0.0006(15) 0.0028(14)
N1 0.027(6) 0.029(7) 0.089(11) -0.016(7) -0.011(7) -0.002(5)
O1 0.029(5) 0.034(6) 0.099(10) 0.010(6) -0.014(6) 0.005(4)
O2 0.047(7) 0.052(8) 0.112(12) 0.014(8) -0.017(7) -0.009(6)
C1 0.067(12) 0.036(9) 0.086(15) 0.001(9) -0.020(11) 0.003(8)
C2 0.058(13) 0.054(12) 0.16(2) -0.034(14) -0.047(15) 0.021(10)
C3 0.035(10) 0.057(12) 0.15(2) -0.031(14) -0.027(12) -0.005(9)
C4 0.018(7) 0.045(9) 0.092(14) -0.015(9) -0.008(8) 0.001(6)
C5 0.021(8) 0.028(9) 0.18(3) -0.023(12) -0.003(12) 0.008(6)
C6 0.040(10) 0.037(10) 0.21(3) 0.004(14) -0.021(15) -0.001(8)
C7 0.044(11) 0.063(13) 0.18(3) 0.047(16) -0.041(14) -0.008(10)
C8 0.013(7) 0.049(11) 0.120(17) 0.029(11) 0.007(9) -0.003(7)
C9 0.035(7) 0.030(7) 0.042(9) 0.006(6) -0.002(6) -0.003(6)
C10 0.040(9) 0.048(10) 0.081(13) 0.017(9) -0.013(9) 0.004(7)
C11 0.022(8) 0.065(12) 0.118(19) 0.011(12) 0.006(10) -0.006(8)
C12 0.043(10) 0.043(10) 0.15(2) 0.010(12) 0.043(13) -0.009(8)
C13 0.048(9) 0.044(9) 0.051(10) 0.015(7) 0.002(8) -0.006(7)
C14 0.031(8) 0.034(8) 0.059(10) 0.007(7) 0.011(7) 0.007(6)
C15 0.046(9) 0.047(9) 0.044(10) 0.007(7) 0.002(7) 0.010(7)
C16 0.060(10) 0.051(10) 0.035(9) 0.006(7) 0.008(8) -0.001(8)
C17 0.042(9) 0.049(10) 0.065(12) 0.014(8) 0.027(8) 0.016(7)
C18 0.045(9) 0.040(8) 0.053(10) 0.017(7) 0.000(7) 0.011(7)
C1A 0.033(8) 0.039(8) 0.045(9) 0.006(7) -0.008(7) -0.003(6)
C2A 0.039(9) 0.038(9) 0.086(14) 0.007(9) 0.002(9) -0.004(7)
C3A 0.055(11) 0.059(12) 0.074(14) -0.009(10) 0.012(10) -0.006(9)
C4A 0.067(12) 0.038(9) 0.096(16) -0.003(9) -0.020(12) -0.001(8)
C5A 0.045(10) 0.051(10) 0.066(12) 0.001(9) -0.002(9) -0.014(8)
C6A 0.036(8) 0.053(10) 0.046(10) 0.004(7) -0.010(7) -0.011(7)
C1B 0.042(9) 0.045(9) 0.036(9) 0.010(7) -0.010(7) -0.005(7)
C2B 0.067(11) 0.046(9) 0.037(9) 0.005(7) -0.032(8) 0.005(8)
C3B 0.067(12) 0.065(12) 0.045(10) -0.018(8) -0.009(9) 0.014(9)
C4B 0.101(17) 0.084(15) 0.047(11) 0.008(11) -0.035(11) 0.020(12)
C5B 0.17(3) 0.051(11) 0.046(12) 0.010(9) -0.053(14) 0.003(14)
C6B 0.115(18) 0.047(11) 0.067(13) 0.003(9) -0.022(13) -0.007(11)
C1C 0.018(6) 0.038(8) 0.047(9) 0.005(6) -0.006(6) -0.004(5)
C2C 0.053(9) 0.035(8) 0.037(9) -0.008(7) 0.002(7) 0.008(7)
C3C 0.070(12) 0.073(13) 0.052(11) -0.003(10) -0.022(10) 0.017(10)
C4C 0.076(13) 0.075(13) 0.043(10) -0.002(9) -0.011(9) -0.006(10)
C5C 0.088(15) 0.050(11) 0.079(15) -0.018(10) 0.009(12) -0.008(10)
C6C 0.048(9) 0.037(8) 0.063(11) -0.001(8) -0.004(8) 0.006(7)
C1D 0.027(7) 0.028(7) 0.053(9) -0.001(6) -0.006(6) 0.000(6)
C2D 0.037(8) 0.044(9) 0.066(11) 0.001(8) 0.018(8) 0.000(7)
C3D 0.063(11) 0.035(9) 0.072(13) 0.004(8) 0.016(10) 0.004(8)
C4D 0.031(8) 0.028(8) 0.112(16) 0.001(9) -0.003(9) 0.001(6)
C5D 0.048(10) 0.031(8) 0.068(12) -0.004(8) -0.002(8) 0.007(7)
C6D 0.032(8) 0.045(9) 0.057(10) 0.009(8) -0.007(7) -0.002(7)
S1 0.041(2) 0.056(3) 0.124(5) 0.020(3) 0.010(3) 0.007(2)
O3 0.066(9) 0.089(10) 0.078(9) -0.007(8) -0.007(7) 0.037(8)
O4 0.114(15) 0.091(13) 0.26(3) -0.013(15) -0.124(18) 0.004(11)
O5 0.129(16) 0.101(14) 0.25(3) 0.100(17) 0.086(18) 0.053(13)
C19 0.064(13) 0.069(13) 0.091(17) 0.003(12) 0.013(13) 0.020(11)
F1 0.108(11) 0.058(8) 0.196(17) 0.024(9) 0.045(11) 0.027(8)
F2 0.121(12) 0.083(10) 0.172(15) 0.013(10) 0.083(12) -0.006(9)
F3 0.181(18) 0.111(13) 0.113(13) -0.027(10) -0.043(13) 0.008(12)

loop_
_atom_type_symbol
_atom_type_description
_atom_type_scat_dispersion_real
_atom_type_scat_dispersion_imag
_atom_type_scat_source
C C 0.0033 0.0016 'International Tables Vol C Tables 4.2.6.8 and 6.1.1.4'
H H 0.0000 0.0000 'International Tables Vol C Tables 4.2.6.8 and 6.1.1.4'
N N 0.0061 0.0033 'International Tables Vol C Tables 4.2.6.8 and 6.1.1.4'
O O 0.0106 0.0060 'International Tables Vol C Tables 4.2.6.8 and 6.1.1.4'
F F 0.0171 0.0103 'International Tables Vol C Tables 4.2.6.8 and 6.1.1.4'
P P 0.1023 0.0942 'International Tables Vol C Tables 4.2.6.8 and 6.1.1.4'
S S 0.1246 0.1234 'International Tables Vol C Tables 4.2.6.8 and 6.1.1.4'
Pd Pd -0.9988 1.0072 'International Tables Vol C Tables 4.2.6.8 and 6.1.1.4'
Fe Fe 0.3463 0.8444 'International Tables Vol C Tables 4.2.6.8 and 6.1.1.4'
Cl Cl 0.1484 0.1585 'International Tables Vol C Tables 4.2.6.8 and 6.1.1.4'
Ca Ca 0.2262 0.3064 'International Tables Vol C Tables 4.2.6.8 and 6.1.1.4'

loop_
_geom_angle_atom_site_label_1
_geom_angle_atom_site_label_2
_geom_angle_atom_site_label_3
_geom_angle
_geom_angle_site_symmetry_1
_geom_angle_site_symmetry_3
_geom_angle_publ_flag
Cl1 C21 Cl2 101.9(17) . . ?
Cl1 C21 Cl3 100.2(17) . . ?
Cl2 C21 Cl3 101.5(17) . . ?
O8 S2 O7 126(2) . . ?
O8 S2 O6 109.6(17) . . ?
O7 S2 O6 113.8(18) . . ?
O8 S2 C20 101.9(12) . . ?
O7 S2 C20 100.8(11) . . ?
O6 S2 C20 100.4(12) . . ?
F4 C20 F6 110.3(18) . . ?
F4 C20 F5 110.1(17) . . ?
F6 C20 F5 108.4(17) . . ?
F4 C20 S2 110.1(16) . . ?
F6 C20 S2 109.2(16) . . ?
F5 C20 S2 108.7(16) . . ?
O1 Pd1 N1 91.0(4) . 2_655 ?
O1 Pd1 P2 176.5(4) . . ?
N1 Pd1 P2 87.6(3) 2_655 . ?
O1 Pd1 P1 80.0(3) . . ?
N1 Pd1 P1 169.2(4) 2_655 . ?
P2 Pd1 P1 101.10(14) . . ?
C14 Fe2 C15 41.1(6) . . ?
C14 Fe2 C9 110.3(6) . . ?
C15 Fe2 C9 114.1(6) . . ?
C14 Fe2 C12 176.8(9) . . ?
C15 Fe2 C12 141.7(9) . . ?
C9 Fe2 C12 67.5(6) . . ?
C14 Fe2 C18 40.9(6) . . ?
C15 Fe2 C18 69.0(6) . . ?
C9 Fe2 C18 135.3(6) . . ?
C12 Fe2 C18 139.0(8) . . ?
C14 Fe2 C13 138.5(6) . . ?
C15 Fe2 C13 113.1(6) . . ?
C9 Fe2 C13 40.7(6) . . ?
C12 Fe2 C13 41.3(7) . . ?
C18 Fe2 C13 175.8(7) . . ?
C14 Fe2 C11 137.3(8) . . ?
C15 Fe2 C11 178.1(8) . . ?
C9 Fe2 C11 67.1(6) . . ?
C12 Fe2 C11 39.9(9) . . ?
C18 Fe2 C11 109.1(8) . . ?
C13 Fe2 C11 68.7(8) . . ?
C14 Fe2 C17 66.7(6) . . ?
C15 Fe2 C17 65.4(7) . . ?
C9 Fe2 C17 176.3(6) . . ?
C12 Fe2 C17 115.3(7) . . ?
C18 Fe2 C17 40.9(6) . . ?
C13 Fe2 C17 143.0(6) . . ?
C11 Fe2 C17 113.3(7) . . ?
C14 Fe2 C10 108.5(7) . . ?
C15 Fe2 C10 140.3(6) . . ?
C9 Fe2 C10 41.9(6) . . ?
C12 Fe2 C10 68.3(9) . . ?
C18 Fe2 C10 105.4(7) . . ?
C13 Fe2 C10 70.6(7) . . ?
C11 Fe2 C10 39.7(7) . . ?
C17 Fe2 C10 136.0(7) . . ?
C14 Fe2 C16 68.8(6) . . ?
C15 Fe2 C16 40.6(6) . . ?
C9 Fe2 C16 143.8(6) . . ?
C12 Fe2 C16 114.4(8) . . ?
C18 Fe2 C16 68.9(6) . . ?
C13 Fe2 C16 115.1(6) . . ?
C11 Fe2 C16 139.2(7) . . ?
C17 Fe2 C16 38.2(7) . . ?
C10 Fe2 C16 174.0(6) . . ?
O3 Ca1 O3 107.7(7) . 2_655 ?
O3 Ca1 O2 101.5(5) . . ?
O3 Ca1 O2 127.2(5) 2_655 . ?
O3 Ca1 O2 127.2(5) . 2_655 ?
O3 Ca1 O2 101.5(5) 2_655 2_655 ?
O2 Ca1 O2 94.1(7) . 2_655 ?
C9 P1 C1B 103.4(7) . . ?
C9 P1 C1A 101.9(7) . . ?
C1B P1 C1A 107.5(7) . . ?
C9 P1 Pd1 123.2(5) . . ?
C1B P1 Pd1 108.3(5) . . ?
C1A P1 Pd1 111.4(5) . . ?
C14 P2 C1D 100.5(6) . . ?
C14 P2 C1C 110.7(7) . . ?
C1D P2 C1C 104.2(6) . . ?
C14 P2 Pd1 116.9(5) . . ?
C1D P2 Pd1 114.5(4) . . ?
C1C P2 Pd1 109.1(4) . . ?
C1 N1 C4 121.0(14) . . ?
C1 N1 Pd1 118.1(12) . 2_655 ?
C4 N1 Pd1 121.0(12) . 2_655 ?
C8 O1 Pd1 113.1(10) . . ?
C8 O2 Ca1 131.5(11) . . ?
N1 C1 C2 118(2) . . ?
C3 C2 C1 120(2) . . ?
C2 C3 C5 120.5(18) . . ?
C5 C4 N1 123(2) . . ?
C4 C5 C3 117(2) . . ?
C4 C5 C6 122(2) . . ?
C3 C5 C6 121.7(19) . . ?
C5 C6 C7 111.8(16) . . ?
C8 C7 C6 111.6(19) . . ?
O2 C8 O1 123.8(15) . . ?
O2 C8 C7 124.0(19) . . ?
O1 C8 C7 112.1(18) . . ?
C13 C9 C10 111.5(14) . . ?
C13 C9 P1 126.0(11) . . ?
C10 C9 P1 122.5(12) . . ?
C13 C9 Fe2 70.5(9) . . ?
C10 C9 Fe2 71.1(9) . . ?
P1 C9 Fe2 124.7(7) . . ?
C11 C10 C9 103.4(17) . . ?
C11 C10 Fe2 69.0(12) . . ?
C9 C10 Fe2 67.0(9) . . ?
C12 C11 C10 111.5(17) . . ?
C12 C11 Fe2 69.6(11) . . ?
C10 C11 Fe2 71.3(10) . . ?
C11 C12 C13 109.3(16) . . ?
C11 C12 Fe2 70.5(11) . . ?
C13 C12 Fe2 69.7(9) . . ?
C9 C13 C12 104.3(16) . . ?
C9 C13 Fe2 68.8(8) . . ?
C12 C13 Fe2 69.0(9) . . ?
C15 C14 C18 109.0(13) . . ?
C15 C14 P2 127.1(11) . . ?
C18 C14 P2 123.8(13) . . ?
C15 C14 Fe2 69.9(9) . . ?
C18 C14 Fe2 71.4(8) . . ?
P2 C14 Fe2 122.8(8) . . ?
C14 C15 C16 109.6(14) . . ?
C14 C15 Fe2 69.0(9) . . ?
C16 C15 Fe2 73.1(10) . . ?
C17 C16 C15 104.2(13) . . ?
C17 C16 Fe2 69.4(10) . . ?
C15 C16 Fe2 66.3(9) . . ?
C16 C17 C18 114.1(14) . . ?
C16 C17 Fe2 72.5(9) . . ?
C18 C17 Fe2 69.0(8) . . ?
C14 C18 C17 103.1(14) . . ?
C14 C18 Fe2 67.7(8) . . ?
C17 C18 Fe2 70.1(8) . . ?
C6A C1A C2A 115.6(14) . . ?
C6A C1A P1 121.1(12) . . ?
C2A C1A P1 123.2(11) . . ?
C3A C2A C1A 121.0(15) . . ?
C2A C3A C4A 121.5(18) . . ?
C5A C4A C3A 118.2(17) . . ?
C4A C5A C6A 120.7(15) . . ?
C1A C6A C5A 122.9(15) . . ?
C6B C1B C2B 114.8(14) . . ?
C6B C1B P1 124.1(13) . . ?
C2B C1B P1 121.0(11) . . ?
C3B C2B C1B 122.6(15) . . ?
C2B C3B C4B 120.1(16) . . ?
C3B C4B C5B 121.5(17) . . ?
C4B C5B C6B 119.4(18) . . ?
C5B C6B C1B 121.5(18) . . ?
C6C C1C C2C 120.4(14) . . ?
C6C C1C P2 120.4(11) . . ?
C2C C1C P2 119.3(11) . . ?
C3C C2C C1C 117.6(14) . . ?
C2C C3C C4C 123.9(17) . . ?
C5C C4C C3C 116.4(17) . . ?
C6C C5C C4C 120.3(17) . . ?
C5C C6C C1C 121.3(16) . . ?
C6D C1D C2D 119.9(13) . . ?
C6D C1D P2 119.1(11) . . ?
C2D C1D P2 119.9(11) . . ?
C3D C2D C1D 118.6(16) . . ?
C4D C3D C2D 119.4(17) . . ?
C3D C4D C5D 122.5(15) . . ?
C6D C5D C4D 118.9(16) . . ?
C5D C6D C1D 120.4(16) . . ?
O3 S1 O4 114.2(12) . . ?
O3 S1 O5 111.4(11) . . ?
O4 S1 O5 119.5(16) . . ?
O3 S1 C19 104.7(10) . . ?
O4 S1 C19 104.9(12) . . ?
O5 S1 C19 99.6(12) . . ?
S1 O3 Ca1 140.1(9) . . ?
F3 C19 F1 107(2) . . ?
F3 C19 F2 114(2) . . ?
F1 C19 F2 102.7(19) . . ?
F3 C19 S1 112.1(17) . . ?
F1 C19 S1 112.1(16) . . ?
F2 C19 S1 108.9(15) . . ?

loop_
_geom_bond_atom_site_label_1
_geom_bond_atom_site_label_2
_geom_bond_distance
_geom_bond_site_symmetry_2
_geom_bond_publ_flag
C21 Cl1 1.74(2) . ?
C21 Cl2 1.75(2) . ?
C21 Cl3 1.76(2) . ?
S2 O8 1.417(16) . ?
S2 O7 1.441(16) . ?
S2 O6 1.451(17) . ?
S2 C20 1.808(10) . ?
C20 F4 1.310(19) . ?
C20 F6 1.331(19) . ?
C20 F5 1.336(19) . ?
Pd1 O1 2.098(10) . ?
Pd1 N1 2.157(12) 2_655 ?
Pd1 P2 2.314(4) . ?
Pd1 P1 2.334(4) . ?
Fe2 C14 2.055(15) . ?
Fe2 C15 2.067(17) . ?
Fe2 C9 2.088(14) . ?
Fe2 C12 2.100(17) . ?
Fe2 C18 2.105(15) . ?
Fe2 C13 2.111(15) . ?
Fe2 C11 2.113(19) . ?
Fe2 C17 2.120(16) . ?
Fe2 C10 2.14(2) . ?
Fe2 C16 2.160(17) . ?
Ca1 O3 2.345(14) . ?
Ca1 O3 2.345(14) 2_655 ?
Ca1 O2 2.348(14) . ?
Ca1 O2 2.348(14) 2_655 ?
P1 C9 1.805(15) . ?
P1 C1B 1.859(15) . ?
P1 C1A 1.881(16) . ?
P2 C14 1.859(15) . ?
P2 C1D 1.891(14) . ?
P2 C1C 1.910(15) . ?
N1 C1 1.36(2) . ?
N1 C4 1.39(2) . ?
N1 Pd1 2.157(12) 2_655 ?
O1 C8 1.38(2) . ?
O2 C8 1.23(2) . ?
C1 C2 1.44(3) . ?
C2 C3 1.38(3) . ?
C3 C5 1.44(3) . ?
C4 C5 1.38(2) . ?
C5 C6 1.57(3) . ?
C6 C7 1.62(4) . ?
C7 C8 1.56(2) . ?
C9 C13 1.46(2) . ?
C9 C10 1.51(2) . ?
C10 C11 1.45(3) . ?
C11 C12 1.44(3) . ?
C12 C13 1.49(3) . ?
C14 C15 1.45(2) . ?
C14 C18 1.45(2) . ?
C15 C16 1.47(2) . ?
C16 C17 1.40(2) . ?
C17 C18 1.48(2) . ?
C1A C6A 1.39(2) . ?
C1A C2A 1.45(2) . ?
C2A C3A 1.40(2) . ?
C3A C4A 1.42(3) . ?
C4A C5A 1.38(3) . ?
C5A C6A 1.43(2) . ?
C1B C6B 1.44(2) . ?
C1B C2B 1.49(2) . ?
C2B C3B 1.38(2) . ?
C3B C4B 1.39(3) . ?
C4B C5B 1.42(3) . ?
C5B C6B 1.43(3) . ?
C1C C6C 1.41(2) . ?
C1C C2C 1.42(2) . ?
C2C C3C 1.39(2) . ?
C3C C4C 1.45(3) . ?
C4C C5C 1.43(3) . ?
C5C C6C 1.40(3) . ?
C1D C6D 1.42(2) . ?
C1D C2D 1.46(2) . ?
C2D C3D 1.43(2) . ?
C3D C4D 1.40(3) . ?
C4D C5D 1.42(3) . ?
C5D C6D 1.41(2) . ?
S1 O3 1.424(13) . ?
S1 O4 1.43(2) . ?
S1 O5 1.49(2) . ?
S1 C19 1.90(2) . ?
C19 F3 1.31(3) . ?
C19 F1 1.32(2) . ?
C19 F2 1.36(3) . ?
